data_2311290
loop_
_publ_author_name
'Zhou, Xin-Bo'
'Gu, Jian-Ming'
'Sun, Meng-Ying'
'Hu, Xiu-Rong'
'Wu, Su-Xiang'

_publ_section_title
;
 Crystal structures of vortioxetine and its methanol monosolvate.
;
_journal_coeditor_code HB7395
_journal_issue 'Pt 8'
_journal_name_full 'Acta crystallographica. Section E, Crystallographic communications'
_journal_page_first 883
_journal_page_last 885
_journal_paper_doi 10.1107/S2056989015012256
_journal_volume 71
_journal_year 2015
_chemical_formula_iupac 'C18 H22 N2 S'
_chemical_formula_moiety 'C18 H22 N2 S'
_chemical_formula_sum 'C18 H22 N2 S'
_chemical_formula_weight 298.44
_chemical_name_common vortioxetine
_chemical_name_systematic
;
1-{2-[(2,4-Dimethylphenyl)sulfanyl]phenyl}piperazine
;
_space_group_IT_number 2
_space_group_name_Hall '-P 1'
_space_group_name_H-M_alt 'P -1'
_symmetry_cell_setting triclinic
_symmetry_space_group_name_Hall '-P 1'
_symmetry_space_group_name_H-M 'P -1'
_atom_sites_solution_hydrogens geom
_atom_sites_solution_primary direct
_atom_sites_solution_secondary difmap
_audit_creation_method SHELXL-97
_cell_angle_alpha 84.999(2)
_cell_angle_beta 77.6310(10)
_cell_angle_gamma 74.347(2)
_cell_formula_units_Z 2
_cell_length_a 7.6160(4)
_cell_length_b 8.3267(5)
_cell_length_c 13.9011(7)
_cell_measurement_reflns_used 5189
_cell_measurement_temperature 296(2)
_cell_measurement_theta_max 27.4
_cell_measurement_theta_min 3.0
_cell_volume 828.75(8)
_computing_cell_refinement
;
PROCESS-AUTO  (Rigaku, 2007)
;
_computing_data_collection
;
PROCESS-AUTO  (Rigaku, 2007)
;
_computing_data_reduction
;
CrystalStructure (Rigaku, 2007)
;
_computing_molecular_graphics
;
ORTEP-3 for Windows (Farrugia, 2012)
;
_computing_publication_material
;
WinGX (Farrugia, 2012)
;
_computing_structure_refinement
;
SHELXL97 (Sheldrick, 2008)
;
_computing_structure_solution
;
SHELXS97 (Sheldrick, 2008)
;
_diffrn_ambient_temperature 296(2)
_diffrn_detector_area_resol_mean 10.00
_diffrn_measured_fraction_theta_full 0.991
_diffrn_measured_fraction_theta_max 0.991
_diffrn_measurement_device_type 'Rigaku R-AXIS RAPID/ZJUG'
_diffrn_measurement_method \w
_diffrn_radiation_monochromator graphite
_diffrn_radiation_source 'rotating anode'
_diffrn_radiation_type MoK\a
_diffrn_radiation_wavelength 0.71073
_diffrn_reflns_av_R_equivalents 0.0526
_diffrn_reflns_av_sigmaI/netI 0.0776
_diffrn_reflns_limit_h_max 9
_diffrn_reflns_limit_h_min -9
_diffrn_reflns_limit_k_max 10
_diffrn_reflns_limit_k_min -10
_diffrn_reflns_limit_l_max 17
_diffrn_reflns_limit_l_min -18
_diffrn_reflns_number 8178
_diffrn_reflns_theta_full 27.45
_diffrn_reflns_theta_max 27.45
_diffrn_reflns_theta_min 2.99
_exptl_absorpt_coefficient_mu 0.191
_exptl_absorpt_correction_T_max 0.9701
_exptl_absorpt_correction_T_min 0.9039
_exptl_absorpt_correction_type multi-scan
_exptl_absorpt_process_details
;
(ABSCOR: Higashi, 1995)
;
_exptl_crystal_colour colorless
_exptl_crystal_density_diffrn 1.196
_exptl_crystal_density_method 'not measured'
_exptl_crystal_description chunk
_exptl_crystal_F_000 320
_exptl_crystal_size_max 0.48
_exptl_crystal_size_mid 0.38
_exptl_crystal_size_min 0.16
_refine_diff_density_max 0.397
_refine_diff_density_min -0.372
_refine_ls_extinction_coef 0.072(7)
_refine_ls_extinction_expression Fc^*^=kFc[1+0.001xFc^2^\l^3^/sin(2\q)]^-1/4^
_refine_ls_extinction_method
;
SHELXL97 (Sheldrick, 2008)
;
_refine_ls_goodness_of_fit_ref 1.002
_refine_ls_hydrogen_treatment constr
_refine_ls_matrix_type full
_refine_ls_number_parameters 193
_refine_ls_number_reflns 3756
_refine_ls_number_restraints 0
_refine_ls_restrained_S_all 1.002
_refine_ls_R_factor_all 0.1086
_refine_ls_R_factor_gt 0.0563
_refine_ls_shift/su_max 0.000
_refine_ls_shift/su_mean 0.000
_refine_ls_structure_factor_coef Fsqd
_refine_ls_weighting_details 'calc w=1/[\s^2^(Fo^2^)+(0.0622P)^2^+0.7569P] where P=(Fo^2^+2Fc^2^)/3'
_refine_ls_weighting_scheme calc
_refine_ls_wR_factor_gt 0.1269
_refine_ls_wR_factor_ref 0.1852
_reflns_number_gt 2072
_reflns_number_total 3756
_reflns_threshold_expression I>2\s(I)
_cod_data_source_file hb7395sup1.cif
_cod_data_source_block 1
_cod_database_code 2311290

loop_
_symmetry_equiv_pos_as_xyz
'x, y, z'
'-x, -y, -z'

loop_
_atom_site_type_symbol
_atom_site_label
_atom_site_fract_x
_atom_site_fract_y
_atom_site_fract_z
_atom_site_U_iso_or_equiv
_atom_site_adp_type
_atom_site_calc_flag
_atom_site_refinement_flags
_atom_site_occupancy
_atom_site_symmetry_multiplicity
C C1 0.6391(4) 0.3576(4) 0.1355(2) 0.0428(7) Uani d . 1 1
C C2 0.6226(5) 0.1944(5) 0.1467(3) 0.0549(8) Uani d . 1 1
H H2 0.5698 0.1559 0.2079 0.066 Uiso calc R 1 1
C C3 0.6828(5) 0.0891(5) 0.0688(3) 0.0641(10) Uani d . 1 1
H H3 0.6711 -0.0198 0.0781 0.077 Uiso calc R 1 1
C C4 0.7608(5) 0.1436(5) -0.0235(3) 0.0575(9) Uani d . 1 1
C C5 0.7753(4) 0.3054(5) -0.0349(2) 0.0520(8) Uani d . 1 1
H H5 0.8265 0.3428 -0.0969 0.062 Uiso calc R 1 1
C C6 0.7165(4) 0.4163(4) 0.0425(2) 0.0446(7) Uani d . 1 1
C C7 0.8231(6) 0.0284(6) -0.1104(3) 0.0894(14) Uani d . 1 1
H H7A 0.8791 0.0843 -0.1673 0.134 Uiso calc R 1 1
H H7B 0.7174 -0.0007 -0.1241 0.134 Uiso calc R 1 1
H H7C 0.9121 -0.0710 -0.0948 0.134 Uiso calc R 1 1
C C8 0.7350(5) 0.5916(4) 0.0254(3) 0.0573(9) Uani d . 1 1
H H8A 0.8268 0.6061 0.0592 0.086 Uiso calc R 1 1
H H8B 0.6175 0.6680 0.0498 0.086 Uiso calc R 1 1
H H8C 0.7727 0.6130 -0.0440 0.086 Uiso calc R 1 1
C C9 0.7492(4) 0.5017(4) 0.2771(2) 0.0429(7) Uani d . 1 1
C C10 0.9282(4) 0.4087(4) 0.2382(2) 0.0478(8) Uani d . 1 1
H H10 0.9473 0.3388 0.1862 0.057 Uiso calc R 1 1
C C11 1.0770(4) 0.4193(4) 0.2761(2) 0.0526(8) Uani d . 1 1
H H11 1.1958 0.3563 0.2496 0.063 Uiso calc R 1 1
C C12 1.0515(4) 0.5228(5) 0.3533(2) 0.0568(9) Uani d . 1 1
H H12 1.1525 0.5293 0.3789 0.068 Uiso calc R 1 1
C C13 0.8738(4) 0.6169(4) 0.3921(2) 0.0523(8) Uani d . 1 1
H H13 0.8565 0.6869 0.4438 0.063 Uiso calc R 1 1
C C14 0.7213(4) 0.6081(4) 0.3550(2) 0.0420(7) Uani d . 1 1
C C15 0.4781(5) 0.8573(4) 0.3382(2) 0.0542(8) Uani d . 1 1
H H15A 0.5081 0.8376 0.2681 0.065 Uiso calc R 1 1
H H15B 0.5450 0.9350 0.3504 0.065 Uiso calc R 1 1
C C16 0.2704(5) 0.9311(5) 0.3705(3) 0.0643(10) Uani d . 1 1
H H16A 0.2338 1.0370 0.3356 0.077 Uiso calc R 1 1
H H16B 0.2040 0.8566 0.3535 0.077 Uiso calc R 1 1
C C17 0.2816(5) 0.8026(5) 0.5307(2) 0.0561(9) Uani d . 1 1
H H17A 0.2164 0.7227 0.5196 0.067 Uiso calc R 1 1
H H17B 0.2516 0.8238 0.6006 0.067 Uiso calc R 1 1
C C18 0.4901(4) 0.7287(4) 0.4994(2) 0.0485(8) Uani d . 1 1
H H18A 0.5568 0.8049 0.5140 0.058 Uiso calc R 1 1
H H18B 0.5278 0.6242 0.5354 0.058 Uiso calc R 1 1
N N1 0.5348(3) 0.7000(3) 0.39293(16) 0.0425(6) Uani d . 1 1
N N2 0.2190(4) 0.9568(4) 0.4764(2) 0.0692(9) Uani d . 1 1
H H2A 0.1597 1.0506 0.5030 0.083 Uiso calc R 1 1
S S1 0.54672(10) 0.48897(12) 0.23790(6) 0.0524(3) Uani d . 1 1

loop_
_atom_site_aniso_label
_atom_site_aniso_U_11
_atom_site_aniso_U_22
_atom_site_aniso_U_33
_atom_site_aniso_U_12
_atom_site_aniso_U_13
_atom_site_aniso_U_23
C1 0.0376(15) 0.0479(18) 0.0434(15) -0.0111(13) -0.0076(12) -0.0052(13)
C2 0.0553(19) 0.057(2) 0.0552(19) -0.0189(16) -0.0121(16) -0.0012(16)
C3 0.069(2) 0.048(2) 0.079(3) -0.0141(17) -0.022(2) -0.0033(18)
C4 0.0539(19) 0.058(2) 0.061(2) -0.0015(16) -0.0194(17) -0.0219(17)
C5 0.0440(17) 0.067(2) 0.0425(16) -0.0091(15) -0.0087(14) -0.0079(15)
C6 0.0372(15) 0.0502(19) 0.0458(16) -0.0103(13) -0.0077(13) -0.0024(13)
C7 0.088(3) 0.095(3) 0.086(3) -0.005(3) -0.023(2) -0.048(3)
C8 0.055(2) 0.055(2) 0.064(2) -0.0212(16) -0.0089(16) 0.0014(17)
C9 0.0402(15) 0.0448(18) 0.0375(14) -0.0075(13) 0.0005(12) 0.0006(12)
C10 0.0390(15) 0.056(2) 0.0437(16) -0.0090(14) 0.0006(13) -0.0094(14)
C11 0.0346(15) 0.066(2) 0.0540(18) -0.0071(14) -0.0076(14) -0.0083(16)
C12 0.0426(17) 0.074(3) 0.058(2) -0.0168(16) -0.0161(15) -0.0066(17)
C13 0.0475(18) 0.065(2) 0.0488(17) -0.0172(15) -0.0110(15) -0.0141(15)
C14 0.0410(15) 0.0452(18) 0.0378(14) -0.0113(13) -0.0035(12) -0.0012(12)
C15 0.059(2) 0.048(2) 0.0475(17) -0.0077(15) -0.0032(15) 0.0013(14)
C16 0.064(2) 0.051(2) 0.065(2) 0.0022(17) -0.0102(18) 0.0045(17)
C17 0.0546(19) 0.061(2) 0.0459(17) -0.0119(16) 0.0054(15) -0.0107(15)
C18 0.0516(18) 0.057(2) 0.0376(15) -0.0142(15) -0.0066(13) -0.0097(14)
N1 0.0423(13) 0.0423(15) 0.0367(12) -0.0054(11) -0.0013(10) -0.0033(10)
N2 0.071(2) 0.0517(19) 0.0656(18) 0.0063(15) 0.0048(16) -0.0124(15)
S1 0.0349(4) 0.0732(6) 0.0475(5) -0.0108(4) -0.0023(3) -0.0186(4)

loop_
_atom_type_symbol
_atom_type_description
_atom_type_scat_dispersion_real
_atom_type_scat_dispersion_imag
_atom_type_scat_source
C C 0.0033 0.0016 'International Tables Vol C Tables 4.2.6.8 and 6.1.1.4'
H H 0.0000 0.0000 'International Tables Vol C Tables 4.2.6.8 and 6.1.1.4'
N N 0.0061 0.0033 'International Tables Vol C Tables 4.2.6.8 and 6.1.1.4'
S S 0.1246 0.1234 'International Tables Vol C Tables 4.2.6.8 and 6.1.1.4'

loop_
_geom_angle_atom_site_label_1
_geom_angle_atom_site_label_2
_geom_angle_atom_site_label_3
_geom_angle
C2 C1 C6 119.3(3)
C2 C1 S1 118.4(2)
C6 C1 S1 122.2(2)
C3 C2 C1 121.2(3)
C3 C2 H2 119.4
C1 C2 H2 119.4
C2 C3 C4 120.6(4)
C2 C3 H3 119.7
C4 C3 H3 119.7
C5 C4 C3 118.3(3)
C5 C4 C7 121.0(4)
C3 C4 C7 120.7(4)
C4 C5 C6 122.9(3)
C4 C5 H5 118.6
C6 C5 H5 118.6
C5 C6 C1 117.7(3)
C5 C6 C8 120.4(3)
C1 C6 C8 121.9(3)
C4 C7 H7A 109.5
C4 C7 H7B 109.5
H7A C7 H7B 109.5
C4 C7 H7C 109.5
H7A C7 H7C 109.5
H7B C7 H7C 109.5
C6 C8 H8A 109.5
C6 C8 H8B 109.5
H8A C8 H8B 109.5
C6 C8 H8C 109.5
H8A C8 H8C 109.5
H8B C8 H8C 109.5
C10 C9 C14 119.6(3)
C10 C9 S1 124.1(2)
C14 C9 S1 116.3(2)
C11 C10 C9 120.5(3)
C11 C10 H10 119.7
C9 C10 H10 119.7
C10 C11 C12 120.6(3)
C10 C11 H11 119.7
C12 C11 H11 119.7
C11 C12 C13 119.3(3)
C11 C12 H12 120.3
C13 C12 H12 120.3
C14 C13 C12 121.1(3)
C14 C13 H13 119.5
C12 C13 H13 119.5
C13 C14 C9 118.9(3)
C13 C14 N1 123.5(3)
C9 C14 N1 117.5(3)
N1 C15 C16 109.5(3)
N1 C15 H15A 109.8
C16 C15 H15A 109.8
N1 C15 H15B 109.8
C16 C15 H15B 109.8
H15A C15 H15B 108.2
N2 C16 C15 111.3(3)
N2 C16 H16A 109.4
C15 C16 H16A 109.4
N2 C16 H16B 109.4
C15 C16 H16B 109.4
H16A C16 H16B 108.0
N2 C17 C18 111.5(3)
N2 C17 H17A 109.3
C18 C17 H17A 109.3
N2 C17 H17B 109.3
C18 C17 H17B 109.3
H17A C17 H17B 108.0
N1 C18 C17 108.9(3)
N1 C18 H18A 109.9
C17 C18 H18A 109.9
N1 C18 H18B 109.9
C17 C18 H18B 109.9
H18A C18 H18B 108.3
C14 N1 C15 112.9(2)
C14 N1 C18 115.5(2)
C15 N1 C18 110.2(2)
C17 N2 C16 110.8(3)
C17 N2 H2A 124.6
C16 N2 H2A 124.6
C9 S1 C1 102.76(14)

loop_
_geom_bond_atom_site_label_1
_geom_bond_atom_site_label_2
_geom_bond_distance
C1 C2 1.391(5)
C1 C6 1.406(4)
C1 S1 1.773(3)
C2 C3 1.373(5)
C2 H2 0.9300
C3 C4 1.386(5)
C3 H3 0.9300
C4 C5 1.374(5)
C4 C7 1.522(5)
C5 C6 1.398(4)
C5 H5 0.9300
C6 C8 1.497(5)
C7 H7A 0.9600
C7 H7B 0.9600
C7 H7C 0.9600
C8 H8A 0.9600
C8 H8B 0.9600
C8 H8C 0.9600
C9 C10 1.392(4)
C9 C14 1.403(4)
C9 S1 1.773(3)
C10 C11 1.373(4)
C10 H10 0.9300
C11 C12 1.384(5)
C11 H11 0.9300
C12 C13 1.388(4)
C12 H12 0.9300
C13 C14 1.389(4)
C13 H13 0.9300
C14 N1 1.430(4)
C15 N1 1.464(4)
C15 C16 1.517(5)
C15 H15A 0.9700
C15 H15B 0.9700
C16 N2 1.459(4)
C16 H16A 0.9700
C16 H16B 0.9700
C17 N2 1.449(4)
C17 C18 1.521(4)
C17 H17A 0.9700
C17 H17B 0.9700
C18 N1 1.472(4)
C18 H18A 0.9700
C18 H18B 0.9700
N2 H2A 0.8600

loop_
_geom_torsion_atom_site_label_1
_geom_torsion_atom_site_label_2
_geom_torsion_atom_site_label_3
_geom_torsion_atom_site_label_4
_geom_torsion
_geom_torsion_publ_flag
C6 C1 C2 C3 0.9(5) ?
S1 C1 C2 C3 176.7(3) n
C1 C2 C3 C4 -0.4(5) ?
C2 C3 C4 C5 -0.3(5) ?
C2 C3 C4 C7 -178.4(3) ?
C3 C4 C5 C6 0.6(5) ?
C7 C4 C5 C6 178.7(3) ?
C4 C5 C6 C1 -0.1(5) ?
C4 C5 C6 C8 -179.7(3) ?
C2 C1 C6 C5 -0.6(4) ?
S1 C1 C6 C5 -176.2(2) n
C2 C1 C6 C8 178.9(3) ?
S1 C1 C6 C8 3.3(4) ?
C14 C9 C10 C11 0.6(5) ?
S1 C9 C10 C11 -176.6(2) n
C9 C10 C11 C12 -0.1(5) ?
C10 C11 C12 C13 -0.3(5) ?
C11 C12 C13 C14 0.3(5) ?
C12 C13 C14 C9 0.1(5) ?
C12 C13 C14 N1 179.0(3) ?
C10 C9 C14 C13 -0.6(4) ?
S1 C9 C14 C13 176.8(2) n
C10 C9 C14 N1 -179.5(3) ?
S1 C9 C14 N1 -2.1(3) ?
N1 C15 C16 N2 57.3(4) ?
N2 C17 C18 N1 -57.9(4) ?
C13 C14 N1 C15 95.2(4) ?
C9 C14 N1 C15 -85.9(3) ?
C13 C14 N1 C18 -32.8(4) ?
C9 C14 N1 C18 146.1(3) ?
C16 C15 N1 C14 169.7(3) ?
C16 C15 N1 C18 -59.5(4) ?
C17 C18 N1 C14 -171.1(3) ?
C17 C18 N1 C15 59.5(3) ?
C18 C17 N2 C16 56.1(4) ?
C15 C16 N2 C17 -55.7(4) ?
C10 C9 S1 C1 -6.7(3) ?
C14 C9 S1 C1 176.0(2) ?
C2 C1 S1 C9 106.2(3) ?
C6 C1 S1 C9 -78.2(3) ?
